data_7013082
loop_
_publ_author_name
'Brym, Markus'
'Jones, Cameron'
'Waugh, Mark'

_publ_section_title
;
 The reactivity of an iridaphosphirene complex,
 [Ir{?C(But)P(Cy)}(CO)(PPh3)2], Cy = cyclohexyl, toward electrophiles
;
_journal_issue 14
_journal_name_full 'Dalton Transactions'
_journal_page_first 2889
_journal_paper_doi 10.1039/b304076n
_journal_year 2003
_chemical_formula_sum 'C59 H60 F6 Ir O5 P3'
_chemical_formula_weight 1248.18
_chemical_name_systematic
;
?
;
_space_group_IT_number 2
_symmetry_cell_setting triclinic
_symmetry_space_group_name_Hall '-P 1'
_symmetry_space_group_name_H-M 'P -1'
_atom_sites_solution_hydrogens geom
_atom_sites_solution_primary direct
_atom_sites_solution_secondary difmap
_audit_creation_method SHELXL-97
_cell_angle_alpha 76.13(3)
_cell_angle_beta 84.30(3)
_cell_angle_gamma 84.07(3)
_cell_formula_units_Z 2
_cell_length_a 10.767(2)
_cell_length_b 14.326(3)
_cell_length_c 18.809(4)
_cell_measurement_temperature 150(2)
_cell_volume 2793.2(11)
_computing_structure_refinement 'SHELXL-97 (Sheldrick, 1997)'
_computing_structure_solution 'SHELXS-97 (Sheldrick, 1990)'
_diffrn_ambient_temperature 150(2)
_diffrn_measured_fraction_theta_full 0.994
_diffrn_measured_fraction_theta_max 0.994
_diffrn_measurement_device_type 'Nonius Kappa CCD'
_diffrn_radiation_monochromator graphite
_diffrn_radiation_source 'fine-focus sealed tube'
_diffrn_radiation_type MoK\a
_diffrn_radiation_wavelength 0.71073
_diffrn_reflns_av_R_equivalents 0.0957
_diffrn_reflns_av_sigmaI/netI 0.0712
_diffrn_reflns_limit_h_max 13
_diffrn_reflns_limit_h_min -13
_diffrn_reflns_limit_k_max 17
_diffrn_reflns_limit_k_min -17
_diffrn_reflns_limit_l_max 23
_diffrn_reflns_limit_l_min -23
_diffrn_reflns_number 43499
_diffrn_reflns_theta_full 26.04
_diffrn_reflns_theta_max 26.04
_diffrn_reflns_theta_min 3.48
_exptl_absorpt_coefficient_mu 2.543
_exptl_absorpt_correction_T_max 0.787
_exptl_absorpt_correction_T_min 0.667
_exptl_absorpt_correction_type multi-scan
_exptl_absorpt_process_details 'Sortav (Blessing 1995)'
_exptl_crystal_colour orange
_exptl_crystal_density_diffrn 1.484
_exptl_crystal_density_method 'not measured'
_exptl_crystal_description prism
_exptl_crystal_F_000 1260
_exptl_crystal_size_max 0.15
_exptl_crystal_size_mid 0.10
_exptl_crystal_size_min 0.10
_refine_diff_density_max 1.972
_refine_diff_density_min -1.992
_refine_diff_density_rms 0.164
_refine_ls_extinction_method none
_refine_ls_goodness_of_fit_ref 1.058
_refine_ls_hydrogen_treatment mixed
_refine_ls_matrix_type full
_refine_ls_number_parameters 605
_refine_ls_number_reflns 10961
_refine_ls_number_restraints 27
_refine_ls_restrained_S_all 1.063
_refine_ls_R_factor_all 0.0646
_refine_ls_R_factor_gt 0.0542
_refine_ls_shift/su_max 0.001
_refine_ls_shift/su_mean 0.000
_refine_ls_structure_factor_coef Fsqd
_refine_ls_weighting_details 'calc w=1/[\s^2^(Fo^2^)+(0.0686P)^2^+11.7855P] where P=(Fo^2^+2Fc^2^)/3'
_refine_ls_weighting_scheme calc
_refine_ls_wR_factor_gt 0.1342
_refine_ls_wR_factor_ref 0.1404
_reflns_number_gt 9534
_reflns_number_total 10961
_reflns_threshold_expression >2sigma(I)
_cod_data_source_file b304076n.txt
_cod_data_source_block compound_5b
_cod_original_cell_volume 2793.2(10)
_cod_original_sg_symbol_H-M P-1
_cod_database_code 7013082

loop_
_symmetry_equiv_pos_as_xyz
'x, y, z'
'-x, -y, -z'

loop_
_atom_site_label
_atom_site_type_symbol
_atom_site_fract_x
_atom_site_fract_y
_atom_site_fract_z
_atom_site_U_iso_or_equiv
_atom_site_adp_type
_atom_site_occupancy
_atom_site_symmetry_multiplicity
_atom_site_calc_flag
_atom_site_refinement_flags
_atom_site_disorder_assembly
_atom_site_disorder_group
Ir1 Ir 0.94840(2) 0.096293(16) 0.179612(12) 0.02117(10) Uani 1 1 d . . .
P1 P 0.97249(15) 0.25935(12) 0.13801(9) 0.0260(3) Uani 1 1 d . . .
F1 F 1.4311(6) 0.5222(4) -0.1334(3) 0.0679(15) Uiso 1 1 d . . .
O1 O 1.0262(5) -0.1046(3) 0.1571(3) 0.0421(13) Uani 1 1 d . . .
C1 C 1.0543(6) 0.1679(5) 0.1008(4) 0.0261(13) Uani 1 1 d . . .
H1 H 0.891(7) 0.314(5) 0.090(4) 0.04(2) Uiso 1 1 d . . .
P2 P 0.73004(15) 0.09812(11) 0.17448(9) 0.0221(3) Uani 1 1 d . . .
F2 F 1.3642(7) 0.3830(5) -0.0953(4) 0.0864(19) Uiso 1 1 d . . .
O2 O 1.1971(6) 0.4226(4) -0.1893(3) 0.0508(14) Uani 1 1 d . . .
C2 C 1.1469(7) 0.1651(5) 0.0354(4) 0.0333(15) Uani 1 1 d . . .
P3 P 0.96155(15) 0.04847(11) 0.30832(9) 0.0231(3) Uani 1 1 d . . .
F3 F 1.2693(6) 0.5027(5) -0.0606(4) 0.0809(17) Uiso 1 1 d . . .
O3 O 1.2312(6) 0.5788(4) -0.2179(3) 0.0492(14) Uani 1 1 d . . .
C3 C 1.0966(8) 0.2383(6) -0.0320(4) 0.0429(18) Uani 1 1 d . . .
H3A H 1.0173 0.2207 -0.0415 0.064 Uiso 1 1 calc R . .
H3B H 1.1550 0.2382 -0.0741 0.064 Uiso 1 1 calc R . .
H3C H 1.0864 0.3017 -0.0224 0.064 Uiso 1 1 calc R . .
F4 F 1.1262(15) 0.3991(13) -0.4472(9) 0.243(7) Uiso 1 1 d D . .
O4 O 1.1380(9) 0.2917(6) -0.2955(4) 0.084(2) Uani 1 1 d U . .
C4 C 1.1634(8) 0.0649(6) 0.0204(4) 0.0426(18) Uani 1 1 d . . .
H4A H 1.2012 0.0204 0.0607 0.064 Uiso 1 1 calc R . .
H4B H 1.2163 0.0659 -0.0239 0.064 Uiso 1 1 calc R . .
H4C H 1.0832 0.0449 0.0151 0.064 Uiso 1 1 calc R . .
F5 F 0.9941(10) 0.3096(8) -0.4073(6) 0.142(3) Uiso 1 1 d D . .
O5 O 1.0780(7) 0.4433(4) -0.2961(4) 0.0610(18) Uani 1 1 d . . .
H5 H 1.1104 0.4320 -0.2569 0.073 Uiso 1 1 calc R . .
C5 C 1.2736(7) 0.1933(6) 0.0509(4) 0.0427(18) Uani 1 1 d . . .
H5A H 1.2659 0.2599 0.0533 0.064 Uiso 1 1 calc R . .
H5B H 1.3353 0.1840 0.0121 0.064 Uiso 1 1 calc R . .
H5C H 1.2987 0.1537 0.0968 0.064 Uiso 1 1 calc R . .
F6 F 0.9523(9) 0.4531(7) -0.4107(5) 0.125(3) Uiso 1 1 d D . .
C6 C 1.0519(6) 0.3480(5) 0.1686(4) 0.0295(14) Uani 1 1 d . . .
H6 H 0.9927 0.3735 0.2038 0.035 Uiso 1 1 calc R . .
C7 C 1.0778(7) 0.4336(5) 0.1026(4) 0.0359(16) Uani 1 1 d . . .
H7A H 1.1341 0.4110 0.0656 0.043 Uiso 1 1 calc R . .
H7B H 0.9999 0.4599 0.0808 0.043 Uiso 1 1 calc R . .
C8 C 1.1356(8) 0.5120(5) 0.1267(5) 0.0435(18) Uani 1 1 d . . .
H8A H 1.1581 0.5620 0.0839 0.052 Uiso 1 1 calc R . .
H8B H 1.0744 0.5410 0.1582 0.052 Uiso 1 1 calc R . .
C9 C 1.2512(8) 0.4728(6) 0.1677(5) 0.047(2) Uani 1 1 d . . .
H9A H 1.2813 0.5239 0.1856 0.057 Uiso 1 1 calc R . .
H9B H 1.3166 0.4521 0.1342 0.057 Uiso 1 1 calc R . .
C10 C 1.2250(8) 0.3884(6) 0.2322(4) 0.0438(19) Uani 1 1 d . . .
H10A H 1.3023 0.3632 0.2550 0.053 Uiso 1 1 calc R . .
H10B H 1.1668 0.4107 0.2685 0.053 Uiso 1 1 calc R . .
C11 C 1.1705(7) 0.3088(6) 0.2078(4) 0.0374(16) Uani 1 1 d . . .
H11A H 1.1509 0.2574 0.2503 0.045 Uiso 1 1 calc R . .
H11B H 1.2317 0.2822 0.1750 0.045 Uiso 1 1 calc R . .
C12 C 0.6636(6) -0.0081(4) 0.1598(3) 0.0250(13) Uani 1 1 d . . .
C13 C 0.7108(6) -0.1012(5) 0.1895(3) 0.0269(13) Uani 1 1 d . . .
H13 H 0.7807 -0.1115 0.2166 0.032 Uiso 1 1 calc R . .
C14 C 0.6547(7) -0.1797(5) 0.1793(4) 0.0343(16) Uani 1 1 d . . .
H14 H 0.6866 -0.2421 0.2001 0.041 Uiso 1 1 calc R . .
C15 C 0.5524(7) -0.1658(5) 0.1387(4) 0.0342(16) Uani 1 1 d . . .
H15 H 0.5152 -0.2186 0.1320 0.041 Uiso 1 1 calc R . .
C16 C 0.5050(7) -0.0736(5) 0.1081(4) 0.0346(16) Uani 1 1 d . . .
H16 H 0.4361 -0.0645 0.0803 0.042 Uiso 1 1 calc R . .
C17 C 0.5587(6) 0.0060(5) 0.1181(4) 0.0297(14) Uani 1 1 d . . .
H17 H 0.5256 0.0681 0.0975 0.036 Uiso 1 1 calc R . .
C18 C 0.6919(6) 0.1855(4) 0.0885(3) 0.0255(13) Uani 1 1 d . . .
C19 C 0.5989(7) 0.2608(5) 0.0852(4) 0.0340(15) Uani 1 1 d . . .
H19 H 0.5543 0.2709 0.1281 0.041 Uiso 1 1 calc R . .
C20 C 0.5728(7) 0.3210(6) 0.0180(4) 0.0409(18) Uani 1 1 d . . .
H20 H 0.5103 0.3712 0.0159 0.049 Uiso 1 1 calc R . .
C21 C 0.6393(7) 0.3069(5) -0.0468(4) 0.0383(17) Uani 1 1 d . . .
H21 H 0.6222 0.3478 -0.0918 0.046 Uiso 1 1 calc R . .
C22 C 0.7312(7) 0.2313(6) -0.0427(4) 0.0386(17) Uani 1 1 d . . .
H22 H 0.7744 0.2199 -0.0855 0.046 Uiso 1 1 calc R . .
C23 C 0.7593(7) 0.1727(5) 0.0239(4) 0.0323(15) Uani 1 1 d . . .
H23 H 0.8239 0.1240 0.0259 0.039 Uiso 1 1 calc R . .
C24 C 0.6201(6) 0.1362(4) 0.2440(3) 0.0241(13) Uani 1 1 d . . .
C25 C 0.6273(6) 0.2283(5) 0.2572(4) 0.0291(14) Uani 1 1 d . . .
H25 H 0.6886 0.2673 0.2315 0.035 Uiso 1 1 calc R . .
C26 C 0.5428(7) 0.2608(6) 0.3087(4) 0.0408(18) Uani 1 1 d . . .
H26 H 0.5475 0.3215 0.3174 0.049 Uiso 1 1 calc R . .
C27 C 0.4523(7) 0.2032(6) 0.3466(4) 0.0439(19) Uani 1 1 d . . .
H27 H 0.3953 0.2256 0.3805 0.053 Uiso 1 1 calc R . .
C28 C 0.4452(7) 0.1124(6) 0.3349(4) 0.0404(17) Uani 1 1 d . . .
H28 H 0.3839 0.0738 0.3611 0.049 Uiso 1 1 calc R . .
C29 C 0.5293(6) 0.0790(5) 0.2843(4) 0.0328(15) Uani 1 1 d . . .
H29 H 0.5248 0.0175 0.2771 0.039 Uiso 1 1 calc R . .
C30 C 1.0981(6) -0.0379(5) 0.3313(4) 0.0274(14) Uani 1 1 d . . .
C31 C 1.2020(6) -0.0383(5) 0.2821(4) 0.0307(14) Uani 1 1 d . . .
H31 H 1.2017 0.0045 0.2363 0.037 Uiso 1 1 calc R . .
C32 C 1.3064(7) -0.1013(6) 0.2998(4) 0.0414(18) Uani 1 1 d . . .
H32 H 1.3755 -0.1007 0.2659 0.050 Uiso 1 1 calc R . .
C33 C 1.3088(8) -0.1656(6) 0.3683(5) 0.0451(19) Uani 1 1 d . . .
H33 H 1.3784 -0.2088 0.3801 0.054 Uiso 1 1 calc R . .
C34 C 1.2060(8) -0.1644(6) 0.4187(4) 0.0463(19) Uani 1 1 d . . .
H34 H 1.2077 -0.2059 0.4649 0.056 Uiso 1 1 calc R . .
C35 C 1.1010(7) -0.1022(5) 0.4010(4) 0.0372(16) Uani 1 1 d . . .
H35 H 1.0321 -0.1027 0.4351 0.045 Uiso 1 1 calc R . .
C36 C 0.9881(6) 0.1466(5) 0.3505(3) 0.0247(13) Uani 1 1 d . . .
C37 C 0.9126(7) 0.2334(5) 0.3335(4) 0.0315(15) Uani 1 1 d . . .
H37 H 0.8514 0.2406 0.3006 0.038 Uiso 1 1 calc R . .
C38 C 0.9286(7) 0.3083(5) 0.3652(4) 0.0366(16) Uani 1 1 d . . .
H38 H 0.8778 0.3655 0.3537 0.044 Uiso 1 1 calc R . .
C39 C 1.0195(8) 0.2989(5) 0.4140(4) 0.0416(18) Uani 1 1 d . . .
H39 H 1.0304 0.3496 0.4352 0.050 Uiso 1 1 calc R . .
C40 C 1.0931(7) 0.2143(5) 0.4308(4) 0.0378(17) Uani 1 1 d . . .
H40 H 1.1546 0.2079 0.4635 0.045 Uiso 1 1 calc R . .
C41 C 1.0779(6) 0.1375(5) 0.4000(4) 0.0291(14) Uani 1 1 d . . .
H41 H 1.1281 0.0801 0.4126 0.035 Uiso 1 1 calc R . .
C42 C 0.8338(6) -0.0104(5) 0.3683(3) 0.0266(13) Uani 1 1 d . . .
C43 C 0.7609(6) 0.0320(5) 0.4193(4) 0.0316(15) Uani 1 1 d . . .
H43 H 0.7784 0.0917 0.4253 0.038 Uiso 1 1 calc R . .
C44 C 0.6626(7) -0.0145(5) 0.4611(4) 0.0368(16) Uani 1 1 d . . .
H44 H 0.6151 0.0135 0.4958 0.044 Uiso 1 1 calc R . .
C45 C 0.6344(7) -0.1033(5) 0.4513(4) 0.0372(16) Uani 1 1 d . . .
H45 H 0.5670 -0.1335 0.4788 0.045 Uiso 1 1 calc R . .
C46 C 0.7052(7) -0.1460(5) 0.4017(4) 0.0354(16) Uani 1 1 d . . .
H46 H 0.6860 -0.2052 0.3954 0.042 Uiso 1 1 calc R . .
C47 C 0.8069(6) -0.1005(5) 0.3602(4) 0.0290(14) Uani 1 1 d . . .
H47 H 0.8564 -0.1302 0.3272 0.035 Uiso 1 1 calc R . .
C48 C 0.9961(6) -0.0292(5) 0.1661(3) 0.0291(14) Uani 1 1 d . . .
C49 C 1.2454(7) 0.4963(5) -0.1823(4) 0.0332(15) Uani 1 1 d . . .
C50 C 1.3290(7) 0.4754(5) -0.1193(5) 0.0417(18) Uani 1 1 d . . .
C51 C 1.0880(10) 0.3677(6) -0.3202(5) 0.054(2) Uani 1 1 d D . .
C52 C 1.0366(12) 0.3831(9) -0.3926(7) 0.088(4) Uiso 1 1 d D . .
C53 C 1.4913(12) 0.5569(10) -0.4204(7) 0.090(4) Uiso 1 1 d D . .
C54 C 1.6142(13) 0.5402(10) -0.4001(7) 0.099(4) Uiso 1 1 d D . .
H54 H 1.6754 0.5809 -0.4232 0.119 Uiso 1 1 calc R . .
C55 C 1.640(2) 0.4619(12) -0.3450(9) 0.154(7) Uiso 1 1 d D . .
H55 H 1.7222 0.4494 -0.3313 0.185 Uiso 1 1 calc R . .
C56 C 1.5549(15) 0.4011(13) -0.3089(10) 0.125(6) Uiso 1 1 d D . .
H56 H 1.5760 0.3487 -0.2709 0.150 Uiso 1 1 calc R . .
C57 C 1.4393(18) 0.4198(13) -0.3304(10) 0.141(7) Uiso 1 1 d D . .
H57 H 1.3789 0.3779 -0.3079 0.169 Uiso 1 1 calc R . .
C58 C 1.4060(14) 0.4977(10) -0.3838(7) 0.091(4) Uiso 1 1 d D . .
H58 H 1.3230 0.5103 -0.3953 0.109 Uiso 1 1 calc R . .
C59 C 1.4559(18) 0.6368(13) -0.4794(10) 0.136(6) Uiso 1 1 d D . .
H59A H 1.4223 0.6132 -0.5165 0.204 Uiso 1 1 calc R . .
H59B H 1.5281 0.6708 -0.5002 0.204 Uiso 1 1 calc R . .
H59C H 1.3936 0.6797 -0.4607 0.204 Uiso 1 1 calc R . .

loop_
_atom_site_aniso_label
_atom_site_aniso_U_11
_atom_site_aniso_U_22
_atom_site_aniso_U_33
_atom_site_aniso_U_23
_atom_site_aniso_U_13
_atom_site_aniso_U_12
Ir1 0.02076(14) 0.02113(14) 0.02151(14) -0.00586(9) 0.00064(9) -0.00125(9)
P1 0.0237(8) 0.0235(8) 0.0296(9) -0.0048(7) 0.0012(7) -0.0023(7)
O1 0.049(3) 0.026(3) 0.054(3) -0.021(2) 0.006(3) 0.001(2)
C1 0.021(3) 0.031(3) 0.028(3) -0.011(3) -0.003(3) 0.002(3)
P2 0.0224(8) 0.0212(8) 0.0227(8) -0.0052(6) -0.0006(6) -0.0022(6)
O2 0.067(4) 0.034(3) 0.053(3) -0.008(3) -0.017(3) -0.007(3)
C2 0.029(4) 0.040(4) 0.029(4) -0.005(3) 0.004(3) -0.009(3)
P3 0.0227(8) 0.0232(8) 0.0232(8) -0.0063(6) 0.0004(6) -0.0006(6)
O3 0.053(3) 0.028(3) 0.066(4) -0.006(3) -0.015(3) -0.003(2)
C3 0.042(4) 0.055(5) 0.029(4) -0.008(3) 0.004(3) -0.005(4)
O4 0.109(4) 0.069(4) 0.082(4) -0.031(3) -0.033(3) 0.010(3)
C4 0.045(4) 0.047(4) 0.037(4) -0.020(3) 0.019(3) -0.006(4)
O5 0.090(5) 0.035(3) 0.065(4) -0.022(3) -0.038(4) 0.014(3)
C5 0.025(4) 0.062(5) 0.042(4) -0.015(4) 0.006(3) -0.007(4)
C6 0.027(3) 0.029(3) 0.033(4) -0.009(3) 0.002(3) -0.003(3)
C7 0.036(4) 0.025(3) 0.043(4) 0.000(3) -0.003(3) -0.004(3)
C8 0.052(5) 0.030(4) 0.049(5) -0.009(3) 0.004(4) -0.013(3)
C9 0.046(5) 0.043(4) 0.055(5) -0.006(4) -0.010(4) -0.019(4)
C10 0.044(4) 0.046(4) 0.044(4) -0.007(4) -0.012(4) -0.014(4)
C11 0.033(4) 0.044(4) 0.034(4) -0.004(3) -0.003(3) -0.007(3)
C12 0.022(3) 0.025(3) 0.028(3) -0.008(3) 0.003(3) -0.004(3)
C13 0.027(3) 0.027(3) 0.026(3) -0.006(3) 0.000(3) -0.004(3)
C14 0.042(4) 0.025(3) 0.036(4) -0.007(3) 0.005(3) -0.008(3)
C15 0.034(4) 0.035(4) 0.039(4) -0.016(3) 0.004(3) -0.012(3)
C16 0.029(4) 0.039(4) 0.039(4) -0.013(3) -0.002(3) -0.008(3)
C17 0.023(3) 0.031(3) 0.036(4) -0.011(3) -0.001(3) -0.001(3)
C18 0.029(3) 0.021(3) 0.028(3) -0.005(3) -0.005(3) -0.008(3)
C19 0.035(4) 0.036(4) 0.032(4) -0.011(3) -0.005(3) 0.001(3)
C20 0.038(4) 0.036(4) 0.049(5) -0.010(3) -0.015(4) 0.003(3)
C21 0.043(4) 0.036(4) 0.034(4) 0.005(3) -0.015(3) -0.013(3)
C22 0.036(4) 0.047(4) 0.031(4) -0.003(3) -0.002(3) -0.010(3)
C23 0.033(4) 0.034(4) 0.031(4) -0.008(3) -0.003(3) -0.005(3)
C24 0.021(3) 0.026(3) 0.025(3) -0.006(3) 0.000(2) 0.002(3)
C25 0.032(4) 0.027(3) 0.028(3) -0.006(3) -0.001(3) -0.005(3)
C26 0.042(4) 0.040(4) 0.043(4) -0.018(3) -0.005(3) 0.007(3)
C27 0.040(4) 0.053(5) 0.037(4) -0.017(4) 0.008(3) 0.013(4)
C28 0.033(4) 0.046(4) 0.039(4) -0.008(3) 0.013(3) -0.006(3)
C29 0.032(4) 0.033(4) 0.034(4) -0.010(3) 0.004(3) -0.003(3)
C30 0.025(3) 0.027(3) 0.031(3) -0.010(3) -0.003(3) 0.002(3)
C31 0.026(3) 0.034(4) 0.032(4) -0.008(3) -0.001(3) 0.000(3)
C32 0.029(4) 0.049(5) 0.048(5) -0.019(4) -0.004(3) 0.007(3)
C33 0.040(4) 0.037(4) 0.059(5) -0.014(4) -0.009(4) 0.007(3)
C34 0.048(5) 0.044(4) 0.037(4) 0.002(3) -0.005(4) 0.013(4)
C35 0.035(4) 0.037(4) 0.034(4) -0.002(3) 0.000(3) 0.002(3)
C36 0.025(3) 0.027(3) 0.022(3) -0.009(3) 0.004(2) -0.004(3)
C37 0.039(4) 0.031(4) 0.025(3) -0.007(3) -0.002(3) -0.005(3)
C38 0.047(4) 0.027(3) 0.034(4) -0.010(3) -0.001(3) 0.006(3)
C39 0.065(5) 0.033(4) 0.032(4) -0.015(3) 0.003(4) -0.014(4)
C40 0.044(4) 0.044(4) 0.030(4) -0.012(3) -0.009(3) -0.008(3)
C41 0.031(3) 0.030(3) 0.026(3) -0.007(3) -0.001(3) -0.002(3)
C42 0.026(3) 0.030(3) 0.022(3) -0.003(3) -0.004(3) 0.000(3)
C43 0.030(3) 0.033(4) 0.030(4) -0.008(3) 0.003(3) 0.000(3)
C44 0.032(4) 0.044(4) 0.032(4) -0.009(3) 0.008(3) 0.003(3)
C45 0.030(4) 0.039(4) 0.038(4) 0.001(3) 0.003(3) -0.008(3)
C46 0.038(4) 0.034(4) 0.034(4) -0.004(3) -0.003(3) -0.010(3)
C47 0.032(4) 0.031(3) 0.023(3) -0.008(3) 0.003(3) -0.003(3)
C48 0.027(3) 0.040(4) 0.019(3) -0.005(3) 0.006(3) -0.005(3)
C49 0.033(4) 0.025(3) 0.042(4) -0.008(3) -0.002(3) -0.002(3)
C50 0.041(4) 0.025(4) 0.059(5) -0.012(3) -0.005(4) -0.002(3)
C51 0.083(7) 0.025(4) 0.057(5) -0.015(4) -0.028(5) 0.012(4)

loop_
_atom_type_symbol
_atom_type_description
_atom_type_scat_dispersion_real
_atom_type_scat_dispersion_imag
_atom_type_scat_source
C C 0.0033 0.0016 'International Tables Vol C Tables 4.2.6.8 and 6.1.1.4'
H H 0.0000 0.0000 'International Tables Vol C Tables 4.2.6.8 and 6.1.1.4'
O O 0.0106 0.0060 'International Tables Vol C Tables 4.2.6.8 and 6.1.1.4'
F F 0.0171 0.0103 'International Tables Vol C Tables 4.2.6.8 and 6.1.1.4'
P P 0.1023 0.0942 'International Tables Vol C Tables 4.2.6.8 and 6.1.1.4'
Ir Ir -1.4442 7.9887 'International Tables Vol C Tables 4.2.6.8 and 6.1.1.4'

loop_
_geom_angle_atom_site_label_1
_geom_angle_atom_site_label_2
_geom_angle_atom_site_label_3
_geom_angle
_geom_angle_site_symmetry_1
_geom_angle_site_symmetry_3
_geom_angle_publ_flag
C48 Ir1 C1 99.0(3) . . ?
C48 Ir1 P1 146.62(19) . . ?
C1 Ir1 P1 47.68(19) . . ?
C48 Ir1 P2 99.0(2) . . ?
C1 Ir1 P2 122.59(19) . . ?
P1 Ir1 P2 99.70(6) . . ?
C48 Ir1 P3 93.3(2) . . ?
C1 Ir1 P3 132.81(19) . . ?
P1 Ir1 P3 110.39(6) . . ?
P2 Ir1 P3 99.83(6) . . ?
C1 P1 C6 122.5(3) . . ?
C1 P1 Ir1 54.7(2) . . ?
C6 P1 Ir1 135.4(2) . . ?
C2 C1 P1 135.0(5) . . ?
C2 C1 Ir1 147.1(5) . . ?
P1 C1 Ir1 77.7(3) . . ?
C24 P2 C12 103.4(3) . . ?
C24 P2 C18 103.8(3) . . ?
C12 P2 C18 99.5(3) . . ?
C24 P2 Ir1 121.4(2) . . ?
C12 P2 Ir1 119.6(2) . . ?
C18 P2 Ir1 105.9(2) . . ?
C1 C2 C4 110.6(6) . . ?
C1 C2 C5 109.2(6) . . ?
C4 C2 C5 109.4(6) . . ?
C1 C2 C3 108.3(6) . . ?
C4 C2 C3 109.6(6) . . ?
C5 C2 C3 109.6(6) . . ?
C42 P3 C36 103.2(3) . . ?
C42 P3 C30 103.1(3) . . ?
C36 P3 C30 103.0(3) . . ?
C42 P3 Ir1 120.7(2) . . ?
C36 P3 Ir1 114.0(2) . . ?
C30 P3 Ir1 110.9(2) . . ?
C11 C6 C7 111.2(6) . . ?
C11 C6 P1 115.5(5) . . ?
C7 C6 P1 109.2(5) . . ?
C8 C7 C6 110.8(6) . . ?
C9 C8 C7 111.8(6) . . ?
C8 C9 C10 112.1(7) . . ?
C11 C10 C9 111.3(6) . . ?
C10 C11 C6 110.3(6) . . ?
C13 C12 C17 118.9(6) . . ?
C13 C12 P2 122.5(5) . . ?
C17 C12 P2 118.6(5) . . ?
C12 C13 C14 120.6(6) . . ?
C15 C14 C13 120.4(7) . . ?
C14 C15 C16 119.8(6) . . ?
C15 C16 C17 120.9(7) . . ?
C16 C17 C12 119.4(6) . . ?
C19 C18 C23 119.2(6) . . ?
C19 C18 P2 123.5(5) . . ?
C23 C18 P2 117.3(5) . . ?
C20 C19 C18 119.8(7) . . ?
C19 C20 C21 120.7(7) . . ?
C22 C21 C20 118.8(7) . . ?
C23 C22 C21 120.8(7) . . ?
C22 C23 C18 120.6(7) . . ?
C29 C24 C25 118.6(6) . . ?
C29 C24 P2 123.0(5) . . ?
C25 C24 P2 118.5(5) . . ?
C26 C25 C24 120.0(6) . . ?
C27 C26 C25 120.0(7) . . ?
C26 C27 C28 120.6(7) . . ?
C27 C28 C29 120.0(7) . . ?
C28 C29 C24 120.8(7) . . ?
C31 C30 C35 118.7(6) . . ?
C31 C30 P3 120.7(5) . . ?
C35 C30 P3 120.6(5) . . ?
C30 C31 C32 121.0(7) . . ?
C31 C32 C33 120.3(7) . . ?
C34 C33 C32 119.1(7) . . ?
C35 C34 C33 120.8(7) . . ?
C34 C35 C30 120.1(7) . . ?
C41 C36 C37 118.7(6) . . ?
C41 C36 P3 122.5(5) . . ?
C37 C36 P3 118.8(5) . . ?
C38 C37 C36 120.3(6) . . ?
C37 C38 C39 120.6(7) . . ?
C40 C39 C38 119.2(6) . . ?
C39 C40 C41 121.3(7) . . ?
C36 C41 C40 119.9(6) . . ?
C43 C42 C47 119.3(6) . . ?
C43 C42 P3 122.9(5) . . ?
C47 C42 P3 117.8(5) . . ?
C44 C43 C42 120.2(7) . . ?
C43 C44 C45 120.1(7) . . ?
C46 C45 C44 120.4(6) . . ?
C45 C46 C47 119.9(7) . . ?
C42 C47 C46 120.1(6) . . ?
O1 C48 Ir1 178.9(6) . . ?
O3 C49 O2 128.7(7) . . ?
O3 C49 C50 118.0(6) . . ?
O2 C49 C50 113.2(6) . . ?
F1 C50 F2 107.4(7) . . ?
F1 C50 F3 104.6(6) . . ?
F2 C50 F3 104.9(7) . . ?
F1 C50 C49 114.2(7) . . ?
F2 C50 C49 114.0(6) . . ?
F3 C50 C49 110.9(7) . . ?
O4 C51 O5 129.0(8) . . ?
O4 C51 C52 118.0(8) . . ?
O5 C51 C52 112.9(8) . . ?
F6 C52 F5 105.3(11) . . ?
F6 C52 F4 104.3(12) . . ?
F5 C52 F4 98.4(12) . . ?
F6 C52 C51 118.4(11) . . ?
F5 C52 C51 116.6(11) . . ?
F4 C52 C51 111.4(13) . . ?
C58 C53 C54 119.0(14) . . ?
C58 C53 C59 120.2(14) . . ?
C54 C53 C59 120.8(14) . . ?
C55 C54 C53 117.0(16) . . ?
C56 C55 C54 124(2) . . ?
C57 C56 C55 116.7(19) . . ?
C56 C57 C58 122.4(19) . . ?
C53 C58 C57 120.8(16) . . ?

loop_
_geom_bond_atom_site_label_1
_geom_bond_atom_site_label_2
_geom_bond_distance
_geom_bond_site_symmetry_2
_geom_bond_publ_flag
Ir1 C48 1.887(7) . ?
Ir1 C1 1.931(7) . ?
Ir1 P1 2.3119(17) . ?
Ir1 P2 2.3597(17) . ?
Ir1 P3 2.3671(17) . ?
P1 C1 1.750(6) . ?
P1 C6 1.830(7) . ?
F1 C50 1.318(9) . ?
O1 C48 1.143(8) . ?
C1 C2 1.510(9) . ?
P2 C24 1.819(6) . ?
P2 C12 1.836(6) . ?
P2 C18 1.845(6) . ?
F2 C50 1.320(10) . ?
O2 C49 1.262(9) . ?
C2 C4 1.518(10) . ?
C2 C5 1.535(10) . ?
C2 C3 1.544(10) . ?
P3 C42 1.830(7) . ?
P3 C36 1.831(6) . ?
P3 C30 1.836(7) . ?
F3 C50 1.341(10) . ?
O3 C49 1.214(8) . ?
F4 C52 1.332(14) . ?
O4 C51 1.175(10) . ?
F5 C52 1.288(12) . ?
O5 C51 1.261(9) . ?
F6 C52 1.286(12) . ?
C6 C11 1.527(10) . ?
C6 C7 1.548(9) . ?
C7 C8 1.517(10) . ?
C8 C9 1.515(12) . ?
C9 C10 1.520(11) . ?
C10 C11 1.517(10) . ?
C12 C13 1.382(9) . ?
C12 C17 1.408(9) . ?
C13 C14 1.390(9) . ?
C14 C15 1.373(10) . ?
C15 C16 1.375(10) . ?
C16 C17 1.391(9) . ?
C18 C19 1.388(10) . ?
C18 C23 1.394(10) . ?
C19 C20 1.386(10) . ?
C20 C21 1.397(12) . ?
C21 C22 1.383(11) . ?
C22 C23 1.371(10) . ?
C24 C29 1.386(9) . ?
C24 C25 1.411(9) . ?
C25 C26 1.391(10) . ?
C26 C27 1.372(11) . ?
C27 C28 1.381(11) . ?
C28 C29 1.384(10) . ?
C30 C31 1.380(9) . ?
C30 C35 1.411(10) . ?
C31 C32 1.383(10) . ?
C32 C33 1.393(12) . ?
C33 C34 1.384(12) . ?
C34 C35 1.381(11) . ?
C36 C41 1.382(9) . ?
C36 C37 1.400(10) . ?
C37 C38 1.380(9) . ?
C38 C39 1.382(11) . ?
C39 C40 1.365(11) . ?
C40 C41 1.392(10) . ?
C42 C43 1.392(9) . ?
C42 C47 1.397(9) . ?
C43 C44 1.382(10) . ?
C44 C45 1.396(11) . ?
C45 C46 1.364(11) . ?
C46 C47 1.403(10) . ?
C49 C50 1.514(11) . ?
C51 C52 1.480(12) . ?
C53 C58 1.337(17) . ?
C53 C54 1.394(13) . ?
C53 C59 1.44(2) . ?
C54 C55 1.360(14) . ?
C55 C56 1.351(14) . ?
C56 C57 1.329(14) . ?
C57 C58 1.355(13) . ?
